data_2107098
loop_
_publ_author_name
'Mazurier, A.'
'Etienne, J.'

_publ_section_title
;
 Structure cristalline de La Ge S5
;
_journal_name_full 'Acta Crystallographica B (24,1968-38,1982)'
_journal_page_first 817
_journal_page_last 821
_journal_volume 29
_journal_year 1973
_chemical_formula_sum 'Ge La2 S5'
_chemical_name_systematic 'La2 Ge S5'
_space_group_IT_number 14
_symmetry_space_group_name_Hall '-P 2ac'
_symmetry_space_group_name_H-M 'P 1 1 21/a'
_cell_angle_alpha 90
_cell_angle_beta 90
_cell_angle_gamma 101.39
_cell_formula_units_Z 4
_cell_length_a 7.893
_cell_length_b 7.641
_cell_length_c 12.702
_cell_volume 750.976
_citation_journal_id_ASTM ACBCAR
_cod_data_source_file Mazurier_ACBCAR_1973_653.cif
_cod_data_source_block Ge1La2S5
_cod_original_cell_volume 750.9757
_cod_original_sg_symbol_Hall '-P 2ybc (z,x,y)'
_cod_original_formula_sum 'Ge1 La2 S5'
_cod_database_code 2107098

loop_
_symmetry_equiv_pos_as_xyz
x,y,z
-x+1/2,-y,z+1/2
-x,-y,-z
x-1/2,y,-z-1/2

loop_
_atom_site_label
_atom_site_type_symbol
_atom_site_fract_x
_atom_site_fract_y
_atom_site_fract_z
_atom_site_occupancy
_atom_site_U_iso_or_equiv
S5 S-2 0.5474 0.5349 0.2326 1 0.0
S4 S-2 0.6977 0.1287 0.2051 1 0.0
S3 S-2 0.2163 0.5784 0.0061 1 0.0
La1 La+3 0.0419 0.2395 0.0935 1 0.0
La2 La+3 0.3649 0.8401 0.1667 1 0.0
Ge1 Ge+4 0.5912 0.338 0.1165 1 0.0
S2 S-2 0.5004 0.8613 0.379 1 0.0
S1 S-2 0.3815 0.1706 0.0259 1 0.0
